data_8100030
loop_
_publ_author_name
'Ho, S. Y.'
'Tiekink, E. R. T.'

_publ_section_title
;
Crystal structure of (triphenylphosphine)(pyrrolinedithiocarbamato)
gold(I), (C~6~H~5~)~3~PAu(S~2~CNC~4~H~8~)
;
_journal_issue 1
_journal_name_full 'Zeitschrift f\"ur Kristallographie - New Crystal Structures'
_journal_page_first 73
_journal_page_last 74
_journal_volume 219
_journal_year 2004
_chemical_formula_structural 'C23 H23 Au1 N1 P1 S2'
_chemical_formula_sum 'C23 H23 Au N P S2'
_chemical_formula_weight 605.48
_space_group_IT_number 2
_symmetry_cell_setting triclinic
_symmetry_space_group_name_Hall '-P 1'
_symmetry_space_group_name_H-M 'P -1'
_cell_angle_alpha 73.492(2)
_cell_angle_beta 86.641(2)
_cell_angle_gamma 88.638(2)
_cell_formula_units_Z 2
_cell_length_a 8.5243(10)
_cell_length_b 9.8224(11)
_cell_length_c 13.8147(16)
_cell_measurement_temperature 183(2)
_cell_volume 1107.1(2)
_diffrn_ambient_temperature 183(2)
_exptl_crystal_density_diffrn 1.816
_cod_original_formula_sum 'C23 H23 Au1 N1 P1 S2'
_cod_database_code 8100030

loop_
_symmetry_equiv_pos_as_xyz
'x, y, z'
'-x, -y, -z'

loop_
_atom_site_label
_atom_site_type_symbol
_atom_site_fract_x
_atom_site_fract_y
_atom_site_fract_z
_atom_site_U_iso_or_equiv
_atom_site_adp_type
_atom_site_occupancy
_atom_site_symmetry_multiplicity
_atom_site_Wyckoff_symbol
_atom_site_calc_flag
_atom_site_refinement_flags
_atom_site_disorder_assembly
_atom_site_disorder_group
Au Au 0.151847(18) 0.151342(14) 0.294667(10) 0.02255(6) Uani 1 2 i d . . .
S1 S 0.06185(15) 0.38545(11) 0.23983(8) 0.0294(2) Uani 1 2 i d . . .
S2 S 0.30634(16) 0.32256(13) 0.09416(9) 0.0348(3) Uani 1 2 i d . . .
P1 P 0.21415(13) -0.07905(11) 0.35770(7) 0.01941(19) Uani 1 2 i d . . .
N1 N 0.1514(5) 0.5646(4) 0.0657(3) 0.0268(8) Uani 1 2 i d . . .
C1 C 0.1736(5) 0.4354(4) 0.1257(3) 0.0228(8) Uani 1 2 i d . . .
C2 C 0.2415(7) 0.6238(5) -0.0306(4) 0.0392(12) Uani 1 2 i d . . .
H2a H 0.2211 0.5709 -0.0797 0.047 Uiso 1 2 i calc R . .
H2b H 0.3557 0.6212 -0.0204 0.047 Uiso 1 2 i calc R . .
C3 C 0.1817(11) 0.7750(6) -0.0661(5) 0.071(2) Uani 1 2 i d . . .
H3a H 0.2709 0.8407 -0.0911 0.086 Uiso 1 2 i calc R . .
H3b H 0.1109 0.7851 -0.1221 0.086 Uiso 1 2 i calc R . .
C4 C 0.0969(10) 0.8089(6) 0.0190(6) 0.075(2) Uani 1 2 i d . . .
H4a H 0.0063 0.8722 -0.0044 0.090 Uiso 1 2 i calc R . .
H4b H 0.1669 0.8570 0.0534 0.090 Uiso 1 2 i calc R . .
C5 C 0.0413(7) 0.6686(5) 0.0900(4) 0.0389(12) Uani 1 2 i d . . .
H5a H 0.0464 0.6682 0.1615 0.047 Uiso 1 2 i calc R . .
H5b H -0.0679 0.6487 0.0776 0.047 Uiso 1 2 i calc R . .
C11 C 0.0404(5) -0.1908(4) 0.3850(3) 0.0226(8) Uani 1 2 i d . . .
C12 C 0.0027(5) -0.2817(5) 0.4792(3) 0.0288(9) Uani 1 2 i d . . .
H12 H 0.0667 -0.2850 0.5339 0.035 Uiso 1 2 i calc R . .
C13 C -0.1282(6) -0.3683(5) 0.4949(4) 0.0382(11) Uani 1 2 i d . . .
H13 H -0.1553 -0.4293 0.5602 0.046 Uiso 1 2 i calc R . .
C14 C -0.2182(6) -0.3648(6) 0.4147(5) 0.0435(13) Uani 1 2 i d . . .
H14 H -0.3060 -0.4260 0.4248 0.052 Uiso 1 2 i calc R . .
C15 C -0.1833(6) -0.2747(6) 0.3204(5) 0.0455(13) Uani 1 2 i d . . .
H15 H -0.2466 -0.2729 0.2657 0.055 Uiso 1 2 i calc R . .
C16 C -0.0546(6) -0.1860(5) 0.3060(4) 0.0358(10) Uani 1 2 i d . . .
H16 H -0.0312 -0.1214 0.2413 0.043 Uiso 1 2 i calc R . .
C21 C 0.3110(5) -0.1241(4) 0.4762(3) 0.0200(7) Uani 1 2 i d . . .
C22 C 0.4202(6) -0.2333(5) 0.5013(3) 0.0352(11) Uani 1 2 i d . . .
H22 H 0.4539 -0.2818 0.4531 0.042 Uiso 1 2 i calc R . .
C23 C 0.4804(6) -0.2722(6) 0.5961(4) 0.0397(12) Uani 1 2 i d . . .
H23 H 0.5562 -0.3465 0.6125 0.048 Uiso 1 2 i calc R . .
C24 C 0.4318(6) -0.2041(5) 0.6667(3) 0.0324(10) Uani 1 2 i d . . .
H24 H 0.4719 -0.2324 0.7322 0.039 Uiso 1 2 i calc R . .
C25 C 0.3244(7) -0.0946(6) 0.6418(4) 0.0424(13) Uani 1 2 i d . . .
H25 H 0.2900 -0.0473 0.6905 0.051 Uiso 1 2 i calc R . .
C26 C 0.2663(6) -0.0529(5) 0.5463(3) 0.0338(10) Uani 1 2 i d . . .
H26 H 0.1953 0.0252 0.5290 0.041 Uiso 1 2 i calc R . .
C31 C 0.3343(5) -0.1525(4) 0.2719(3) 0.0214(8) Uani 1 2 i d . . .
C32 C 0.4305(5) -0.0626(5) 0.1964(3) 0.0252(8) Uani 1 2 i d . . .
H32 H 0.4333 0.0361 0.1901 0.030 Uiso 1 2 i calc R . .
C33 C 0.5227(5) -0.1195(5) 0.1301(3) 0.0316(10) Uani 1 2 i d . . .
H33 H 0.5884 -0.0587 0.0787 0.038 Uiso 1 2 i calc R . .
C34 C 0.5196(6) -0.2620(6) 0.1384(3) 0.0320(10) Uani 1 2 i d . . .
H34 H 0.5842 -0.2992 0.0933 0.038 Uiso 1 2 i calc R . .
C35 C 0.4227(6) -0.3522(5) 0.2120(4) 0.0302(9) Uani 1 2 i d . . .
H35 H 0.4197 -0.4506 0.2171 0.036 Uiso 1 2 i calc R . .
C36 C 0.3302(5) -0.2969(4) 0.2782(3) 0.0270(9) Uani 1 2 i d . . .
H36 H 0.2631 -0.3581 0.3285 0.032 Uiso 1 2 i calc R . .

loop_
_atom_site_aniso_label
_atom_site_aniso_U_11
_atom_site_aniso_U_22
_atom_site_aniso_U_33
_atom_site_aniso_U_23
_atom_site_aniso_U_13
_atom_site_aniso_U_12
Au 0.02856(10) 0.01637(8) 0.02154(9) -0.00351(6) -0.00300(6) 0.00428(6)
S1 0.0396(6) 0.0200(5) 0.0259(5) -0.0038(4) 0.0038(4) 0.0090(4)
S2 0.0407(7) 0.0337(6) 0.0250(5) -0.0026(4) 0.0035(4) 0.0139(5)
P1 0.0225(5) 0.0172(4) 0.0175(4) -0.0034(3) -0.0018(4) 0.0029(4)
N1 0.035(2) 0.0192(16) 0.0251(17) -0.0036(13) -0.0085(15) -0.0010(15)
C1 0.031(2) 0.0174(17) 0.0204(18) -0.0048(14) -0.0045(15) 0.0002(16)
C2 0.050(3) 0.035(2) 0.025(2) 0.0056(18) -0.005(2) -0.011(2)
C3 0.135(8) 0.026(3) 0.042(3) 0.010(2) -0.015(4) -0.012(4)
C4 0.092(6) 0.024(3) 0.090(6) 0.010(3) 0.006(5) 0.009(3)
C5 0.050(3) 0.022(2) 0.044(3) -0.006(2) -0.014(2) 0.006(2)
C11 0.0202(19) 0.0200(18) 0.029(2) -0.0088(15) -0.0016(15) 0.0039(15)
C12 0.027(2) 0.029(2) 0.029(2) -0.0072(17) 0.0019(16) -0.0016(18)
C13 0.029(2) 0.035(2) 0.050(3) -0.010(2) 0.008(2) -0.007(2)
C14 0.023(2) 0.041(3) 0.073(4) -0.027(3) 0.001(2) -0.002(2)
C15 0.030(3) 0.056(3) 0.061(4) -0.030(3) -0.015(2) 0.003(2)
C16 0.035(3) 0.038(3) 0.035(2) -0.011(2) -0.0074(19) 0.004(2)
C21 0.0199(19) 0.0191(17) 0.0195(17) -0.0027(14) -0.0013(14) -0.0018(14)
C22 0.038(3) 0.042(3) 0.028(2) -0.0129(19) -0.0063(18) 0.019(2)
C23 0.037(3) 0.046(3) 0.033(2) -0.007(2) -0.009(2) 0.019(2)
C24 0.036(3) 0.034(2) 0.027(2) -0.0063(18) -0.0110(18) 0.002(2)
C25 0.063(4) 0.041(3) 0.030(2) -0.019(2) -0.017(2) 0.016(3)
C26 0.047(3) 0.027(2) 0.032(2) -0.0142(18) -0.012(2) 0.013(2)
C31 0.024(2) 0.0224(18) 0.0174(17) -0.0054(14) -0.0032(14) 0.0027(15)
C32 0.030(2) 0.0234(19) 0.0217(18) -0.0056(15) -0.0005(15) -0.0030(17)
C33 0.026(2) 0.045(3) 0.0212(19) -0.0065(18) 0.0039(16) -0.001(2)
C34 0.032(2) 0.048(3) 0.022(2) -0.0186(19) -0.0053(16) 0.012(2)
C35 0.031(2) 0.030(2) 0.036(2) -0.0189(19) -0.0088(18) 0.0058(18)
C36 0.032(2) 0.0203(19) 0.030(2) -0.0089(16) 0.0004(17) 0.0016(17)

loop_
_geom_bond_atom_site_label_1
_geom_bond_atom_site_label_2
_geom_bond_distance
_geom_bond_site_symmetry_2
_geom_bond_publ_flag
Au P1 2.2447(10) . ?
Au S1 2.3334(11) . ?
S1 C1 1.743(4) . ?
S2 C1 1.690(5) . ?
P1 C21 1.812(4) . ?
P1 C11 1.821(4) . ?
P1 C31 1.812(4) . ?
N1 C1 1.320(5) . ?
N1 C2 1.470(6) . ?
N1 C5 1.465(7) . ?
C2 C3 1.511(8) . ?
C3 C4 1.459(11) . ?
C4 C5 1.516(7) . ?
C11 C12 1.378(6) . ?
C11 C16 1.386(6) . ?
C12 C13 1.388(6) . ?
C13 C14 1.376(8) . ?
C14 C15 1.371(8) . ?
C15 C16 1.387(7) . ?
C21 C26 1.380(6) . ?
C21 C22 1.385(6) . ?
C22 C23 1.382(6) . ?
C23 C24 1.371(7) . ?
C24 C25 1.376(7) . ?
C25 C26 1.383(6) . ?
C31 C36 1.397(6) . ?
C31 C32 1.397(5) . ?
C32 C33 1.397(6) . ?
C33 C34 1.373(7) . ?
C34 C35 1.388(7) . ?
C35 C36 1.390(6) . ?
